data_4124391
loop_
_publ_author_name
'Normand, Adrien T.'
'Daniliuc, Constantin G.'
'Wibbeling, Birgit'
'Kehr, Gerald'
'Le Gendre, Pierre'
'Erker, Gerhard'

_publ_section_title
;
 Phosphido- and Amidozirconocene Cation-Based Frustrated Lewis Pair
 Chemistry.
;
_journal_name_full 'Journal of the American Chemical Society'
_journal_page_first 150811081316009
_journal_paper_doi 10.1021/jacs.5b06551
_journal_year 2015
_chemical_formula_sum 'C19 H31 P Zr'
_chemical_formula_weight 381.63
_chemical_name_systematic
; 
 ? 
;
_space_group_IT_number 14
_symmetry_cell_setting monoclinic
_symmetry_space_group_name_Hall '-P 2yn'
_symmetry_space_group_name_H-M 'P 1 21/n 1'
_atom_sites_solution_hydrogens geom
_atom_sites_solution_primary direct
_atom_sites_solution_secondary difmap
_audit_creation_method SHELXL-97
_cell_angle_alpha 90.00
_cell_angle_beta 108.6670(10)
_cell_angle_gamma 90.00
_cell_formula_units_Z 4
_cell_length_a 10.49940(10)
_cell_length_b 15.5597(3)
_cell_length_c 12.4420(2)
_cell_measurement_reflns_used 4564
_cell_measurement_temperature 223(2)
_cell_measurement_theta_max 28.28
_cell_measurement_theta_min 4.08
_cell_volume 1925.69(5)
_computing_cell_refinement 'Collect (Nonius B.V., 1998)'
_computing_data_collection 'Collect (Nonius B.V., 1998)'
_computing_data_reduction 'Denzo-SMN (Otwinowski & Minor, 1997)'
_computing_molecular_graphics 'XP (BrukerAXS, 2000)'
_computing_publication_material 'SHELXL-97 (Sheldrick, 1997)'
_computing_structure_refinement 'SHELXL-97 (Sheldrick, 1997)'
_computing_structure_solution 'SHELXS-97 (Sheldrick, 1990)'
_diffrn_ambient_temperature 223(2)
_diffrn_measured_fraction_theta_full 0.991
_diffrn_measured_fraction_theta_max 0.991
_diffrn_measurement_device_type 'Nonius KappaCCD APEXII'
_diffrn_measurement_method '\w and \f scans'
_diffrn_radiation_monochromator 'Montel mirror'
_diffrn_radiation_source 'rotating anode Nonius FR591'
_diffrn_radiation_type MoK\a
_diffrn_radiation_wavelength 0.71073
_diffrn_reflns_av_R_equivalents 0.046
_diffrn_reflns_av_sigmaI/netI 0.0215
_diffrn_reflns_limit_h_max 13
_diffrn_reflns_limit_h_min 0
_diffrn_reflns_limit_k_max 19
_diffrn_reflns_limit_k_min 0
_diffrn_reflns_limit_l_max 14
_diffrn_reflns_limit_l_min -15
_diffrn_reflns_number 17833
_diffrn_reflns_theta_full 26.37
_diffrn_reflns_theta_max 26.37
_diffrn_reflns_theta_min 4.29
_exptl_absorpt_coefficient_mu 0.648
_exptl_absorpt_correction_T_max 0.9808
_exptl_absorpt_correction_T_min 0.8814
_exptl_absorpt_correction_type multi-scan
_exptl_absorpt_process_details 'Denzo (Otwinowski, Borek, Majewski & Minor, 2003)'
_exptl_crystal_colour violet
_exptl_crystal_density_diffrn 1.316
_exptl_crystal_density_method 'not measured'
_exptl_crystal_description plate
_exptl_crystal_F_000 800
_exptl_crystal_size_max 0.20
_exptl_crystal_size_mid 0.12
_exptl_crystal_size_min 0.03
_refine_diff_density_max 0.351
_refine_diff_density_min -0.443
_refine_diff_density_rms 0.053
_refine_ls_extinction_method none
_refine_ls_goodness_of_fit_ref 1.053
_refine_ls_hydrogen_treatment constr
_refine_ls_matrix_type full
_refine_ls_number_parameters 197
_refine_ls_number_reflns 3906
_refine_ls_number_restraints 0
_refine_ls_restrained_S_all 1.053
_refine_ls_R_factor_all 0.0357
_refine_ls_R_factor_gt 0.0313
_refine_ls_shift/su_max 0.001
_refine_ls_shift/su_mean 0.000
_refine_ls_structure_factor_coef Fsqd
_refine_ls_weighting_details 'calc w=1/[\s^2^(Fo^2^)+(0.0281P)^2^+1.9499P] where P=(Fo^2^+2Fc^2^)/3'
_refine_ls_weighting_scheme calc
_refine_ls_wR_factor_gt 0.0740
_refine_ls_wR_factor_ref 0.0775
_reflns_number_gt 3544
_reflns_number_total 3906
_reflns_threshold_expression >2sigma(I)
_cod_data_source_file ja5b06551_si_002.cif
_cod_data_source_block erk7591
_cod_original_sg_symbol_H-M P21/n
_cod_database_code 4124391

loop_
_symmetry_equiv_pos_as_xyz
'x, y, z'
'-x+1/2, y+1/2, -z+1/2'
'-x, -y, -z'
'x-1/2, -y-1/2, z-1/2'

loop_
_atom_site_label
_atom_site_type_symbol
_atom_site_fract_x
_atom_site_fract_y
_atom_site_fract_z
_atom_site_U_iso_or_equiv
_atom_site_adp_type
_atom_site_occupancy
_atom_site_symmetry_multiplicity
_atom_site_calc_flag
_atom_site_refinement_flags
Zr1 Zr 0.75552(2) 0.825388(13) 0.794990(17) 0.03063(8) Uani 1 1 d .
P1 P 0.48297(6) 0.81737(4) 0.74863(5) 0.03502(14) Uani 1 1 d .
C11 C 0.7640(3) 0.89118(17) 0.6307(2) 0.0467(6) Uani 1 1 d .
H11A H 0.7445 0.9519 0.6333 0.070 Uiso 1 1 calc R
H11B H 0.6981 0.8651 0.5656 0.070 Uiso 1 1 calc R
H11C H 0.8531 0.8841 0.6243 0.070 Uiso 1 1 calc R
C1 C 0.9113(3) 0.71744(19) 0.7524(3) 0.0549(7) Uani 1 1 d .
H1 H 0.9867 0.7391 0.7361 0.066 Uiso 1 1 calc R
C2 C 0.7846(3) 0.70147(18) 0.6733(2) 0.0480(6) Uani 1 1 d .
H2 H 0.7604 0.7096 0.5945 0.058 Uiso 1 1 calc R
C3 C 0.7005(3) 0.67130(14) 0.7321(2) 0.0424(6) Uani 1 1 d .
H3 H 0.6098 0.6556 0.6999 0.051 Uiso 1 1 calc R
C4 C 0.7758(3) 0.66864(15) 0.8481(3) 0.0494(6) Uani 1 1 d .
H4 H 0.7441 0.6517 0.9075 0.059 Uiso 1 1 calc R
C5 C 0.9059(3) 0.69577(18) 0.8590(3) 0.0561(7) Uani 1 1 d .
H5 H 0.9780 0.6988 0.9272 0.067 Uiso 1 1 calc R
C6 C 0.9627(3) 0.88343(19) 0.9363(2) 0.0535(7) Uani 1 1 d .
H6 H 1.0445 0.8566 0.9408 0.064 Uiso 1 1 calc R
C7 C 0.9067(3) 0.95427(18) 0.8687(2) 0.0534(7) Uani 1 1 d .
H7 H 0.9441 0.9835 0.8198 0.064 Uiso 1 1 calc R
C8 C 0.7850(3) 0.97381(16) 0.8867(2) 0.0506(7) Uani 1 1 d .
H8 H 0.7257 1.0182 0.8514 0.061 Uiso 1 1 calc R
C9 C 0.7671(3) 0.91565(17) 0.9666(2) 0.0490(6) Uani 1 1 d .
H9 H 0.6943 0.9149 0.9952 0.059 Uiso 1 1 calc R
C10 C 0.8757(3) 0.85913(18) 0.9965(2) 0.0496(6) Uani 1 1 d .
H10 H 0.8884 0.8130 1.0477 0.059 Uiso 1 1 calc R
C31 C 0.4242(3) 0.75279(19) 0.8551(2) 0.0477(6) Uani 1 1 d .
C32 C 0.4363(4) 0.6564(2) 0.8325(3) 0.0676(9) Uani 1 1 d .
H32A H 0.5300 0.6419 0.8461 0.101 Uiso 1 1 calc R
H32B H 0.3851 0.6435 0.7543 0.101 Uiso 1 1 calc R
H32C H 0.4015 0.6230 0.8827 0.101 Uiso 1 1 calc R
C33 C 0.2753(3) 0.7690(3) 0.8404(3) 0.0777(11) Uani 1 1 d .
H33A H 0.2218 0.7591 0.7620 0.117 Uiso 1 1 calc R
H33B H 0.2637 0.8279 0.8609 0.117 Uiso 1 1 calc R
H33C H 0.2464 0.7302 0.8891 0.117 Uiso 1 1 calc R
C34 C 0.5056(3) 0.7707(2) 0.9792(2) 0.0589(7) Uani 1 1 d .
H34A H 0.4746 0.7335 1.0282 0.088 Uiso 1 1 calc R
H34B H 0.4937 0.8303 0.9970 0.088 Uiso 1 1 calc R
H34C H 0.6000 0.7598 0.9909 0.088 Uiso 1 1 calc R
C21 C 0.3990(3) 0.92786(18) 0.7264(2) 0.0485(6) Uani 1 1 d .
C22 C 0.4642(3) 0.97562(18) 0.6505(3) 0.0576(7) Uani 1 1 d .
H22A H 0.4219 1.0314 0.6308 0.086 Uiso 1 1 calc R
H22B H 0.4528 0.9426 0.5820 0.086 Uiso 1 1 calc R
H22C H 0.5593 0.9832 0.6906 0.086 Uiso 1 1 calc R
C23 C 0.2477(3) 0.9206(2) 0.6571(3) 0.0670(9) Uani 1 1 d .
H23A H 0.2147 0.9761 0.6243 0.101 Uiso 1 1 calc R
H23B H 0.1978 0.9025 0.7067 0.101 Uiso 1 1 calc R
H23C H 0.2359 0.8787 0.5970 0.101 Uiso 1 1 calc R
C24 C 0.4144(3) 0.9816(2) 0.8328(3) 0.0678(9) Uani 1 1 d .
H24A H 0.5091 0.9886 0.8747 0.102 Uiso 1 1 calc R
H24B H 0.3702 0.9526 0.8802 0.102 Uiso 1 1 calc R
H24C H 0.3737 1.0375 0.8110 0.102 Uiso 1 1 calc R

loop_
_atom_site_aniso_label
_atom_site_aniso_U_11
_atom_site_aniso_U_22
_atom_site_aniso_U_33
_atom_site_aniso_U_23
_atom_site_aniso_U_13
_atom_site_aniso_U_12
Zr1 0.03046(12) 0.02960(13) 0.02999(13) -0.00108(8) 0.00711(9) -0.00146(8)
P1 0.0325(3) 0.0381(3) 0.0351(3) -0.0040(2) 0.0118(2) 0.0005(2)
C11 0.0532(15) 0.0465(14) 0.0432(14) 0.0098(11) 0.0193(12) -0.0041(12)
C1 0.0389(13) 0.0520(16) 0.075(2) -0.0087(15) 0.0204(13) 0.0076(12)
C2 0.0502(14) 0.0479(14) 0.0495(15) -0.0109(12) 0.0208(12) 0.0055(12)
C3 0.0425(13) 0.0296(12) 0.0523(15) -0.0075(10) 0.0114(12) 0.0018(10)
C4 0.0651(17) 0.0299(12) 0.0525(16) 0.0061(11) 0.0177(14) 0.0099(11)
C5 0.0458(15) 0.0459(15) 0.0614(19) -0.0041(13) -0.0043(13) 0.0149(12)
C6 0.0398(13) 0.0557(17) 0.0542(17) -0.0108(13) -0.0002(12) -0.0083(12)
C7 0.0541(16) 0.0470(15) 0.0525(16) -0.0052(13) 0.0078(13) -0.0228(13)
C8 0.0573(16) 0.0298(12) 0.0535(16) -0.0083(11) 0.0020(13) -0.0063(11)
C9 0.0573(16) 0.0457(14) 0.0415(14) -0.0143(12) 0.0125(12) -0.0075(12)
C10 0.0571(16) 0.0472(14) 0.0327(13) -0.0042(11) -0.0021(11) -0.0043(12)
C31 0.0390(13) 0.0628(17) 0.0459(14) 0.0015(13) 0.0200(11) -0.0066(12)
C32 0.078(2) 0.0633(19) 0.072(2) 0.0043(16) 0.0376(18) -0.0248(17)
C33 0.0430(16) 0.125(3) 0.072(2) 0.010(2) 0.0275(15) -0.0075(18)
C34 0.0590(17) 0.079(2) 0.0438(16) 0.0039(14) 0.0232(13) -0.0044(15)
C21 0.0447(14) 0.0501(15) 0.0462(15) -0.0081(12) 0.0082(11) 0.0136(11)
C22 0.0662(18) 0.0412(14) 0.0566(17) 0.0034(13) 0.0070(14) 0.0094(13)
C23 0.0466(16) 0.083(2) 0.0620(19) -0.0065(17) 0.0047(14) 0.0214(15)
C24 0.0669(19) 0.068(2) 0.0609(19) -0.0206(16) 0.0094(15) 0.0271(16)

loop_
_atom_type_symbol
_atom_type_description
_atom_type_scat_dispersion_real
_atom_type_scat_dispersion_imag
_atom_type_scat_source
C C 0.0033 0.0016 'International Tables Vol C Tables 4.2.6.8 and 6.1.1.4'
H H 0.0000 0.0000 'International Tables Vol C Tables 4.2.6.8 and 6.1.1.4'
P P 0.1023 0.0942 'International Tables Vol C Tables 4.2.6.8 and 6.1.1.4'
Zr Zr -2.9673 0.5597 'International Tables Vol C Tables 4.2.6.8 and 6.1.1.4'

loop_
_geom_angle_atom_site_label_1
_geom_angle_atom_site_label_2
_geom_angle_atom_site_label_3
_geom_angle
C11 Zr1 C10 130.53(10)
C11 Zr1 C6 101.05(10)
C10 Zr1 C6 32.90(10)
C11 Zr1 C1 84.13(10)
C10 Zr1 C1 101.54(10)
C6 Zr1 C1 84.90(10)
C11 Zr1 C4 129.55(10)
C10 Zr1 C4 88.09(10)
C6 Zr1 C4 100.65(10)
C1 Zr1 C4 53.34(10)
C11 Zr1 C9 119.73(10)
C10 Zr1 C9 32.31(9)
C6 Zr1 C9 53.56(10)
C1 Zr1 C9 133.67(10)
C4 Zr1 C9 109.84(9)
C11 Zr1 C5 115.75(11)
C10 Zr1 C5 77.63(10)
C6 Zr1 C5 75.54(10)
C1 Zr1 C5 31.92(10)
C4 Zr1 C5 32.10(10)
C9 Zr1 C5 108.73(10)
C11 Zr1 C2 76.25(10)
C10 Zr1 C2 130.38(9)
C6 Zr1 C2 117.01(10)
C1 Zr1 C2 32.23(9)
C4 Zr1 C2 53.32(9)
C9 Zr1 C2 161.33(10)
C5 Zr1 C2 52.95(10)
C11 Zr1 C3 102.45(10)
C10 Zr1 C3 120.40(9)
C6 Zr1 C3 128.59(9)
C1 Zr1 C3 53.27(9)
C4 Zr1 C3 32.36(9)
C9 Zr1 C3 137.10(9)
C5 Zr1 C3 53.08(9)
C2 Zr1 C3 32.02(9)
C11 Zr1 C7 76.89(10)
C10 Zr1 C7 53.83(10)
C6 Zr1 C7 32.24(9)
C1 Zr1 C7 103.29(10)
C4 Zr1 C7 132.80(10)
C9 Zr1 C7 53.16(10)
C5 Zr1 C7 105.13(10)
C2 Zr1 C7 129.56(10)
C3 Zr1 C7 156.08(9)
C11 Zr1 C8 87.78(10)
C10 Zr1 C8 53.50(9)
C6 Zr1 C8 53.24(10)
C1 Zr1 C8 134.79(10)
C4 Zr1 C8 140.49(10)
C9 Zr1 C8 32.03(9)
C5 Zr1 C8 127.39(9)
C2 Zr1 C8 159.61(10)
C3 Zr1 C8 168.27(9)
C7 Zr1 C8 31.91(9)
C11 Zr1 P1 99.64(7)
C10 Zr1 P1 112.51(7)
C6 Zr1 P1 141.68(7)
C1 Zr1 P1 129.19(7)
C4 Zr1 P1 90.33(7)
C9 Zr1 P1 88.15(7)
C5 Zr1 P1 122.41(7)
C2 Zr1 P1 99.06(6)
C3 Zr1 P1 76.80(6)
C7 Zr1 P1 127.08(7)
C8 Zr1 P1 96.01(7)
C21 P1 C31 109.65(13)
C21 P1 Zr1 113.11(9)
C31 P1 Zr1 115.16(8)
Zr1 C11 H11A 109.5
Zr1 C11 H11B 109.5
H11A C11 H11B 109.5
Zr1 C11 H11C 109.5
H11A C11 H11C 109.5
H11B C11 H11C 109.5
C5 C1 C2 108.0(3)
C5 C1 Zr1 74.51(16)
C2 C1 Zr1 74.40(15)
C5 C1 H1 126.0
C2 C1 H1 126.0
Zr1 C1 H1 117.1
C3 C2 C1 108.0(3)
C3 C2 Zr1 74.04(14)
C1 C2 Zr1 73.36(15)
C3 C2 H2 126.0
C1 C2 H2 126.0
Zr1 C2 H2 118.5
C2 C3 C4 107.8(3)
C2 C3 Zr1 73.94(14)
C4 C3 Zr1 73.33(14)
C2 C3 H3 126.1
C4 C3 H3 126.1
Zr1 C3 H3 118.6
C5 C4 C3 107.5(3)
C5 C4 Zr1 74.34(15)
C3 C4 Zr1 74.31(14)
C5 C4 H4 126.2
C3 C4 H4 126.2
Zr1 C4 H4 117.2
C1 C5 C4 108.6(3)
C1 C5 Zr1 73.58(16)
C4 C5 Zr1 73.56(14)
C1 C5 H5 125.7
C4 C5 H5 125.7
Zr1 C5 H5 119.0
C7 C6 C10 108.2(3)
C7 C6 Zr1 75.91(15)
C10 C6 Zr1 73.06(14)
C7 C6 H6 125.9
C10 C6 H6 125.9
Zr1 C6 H6 117.2
C6 C7 C8 107.7(3)
C6 C7 Zr1 71.85(15)
C8 C7 Zr1 74.48(14)
C6 C7 H7 126.1
C8 C7 H7 126.1
Zr1 C7 H7 119.4
C7 C8 C9 108.1(3)
C7 C8 Zr1 73.61(15)
C9 C8 Zr1 73.02(14)
C7 C8 H8 126.0
C9 C8 H8 126.0
Zr1 C8 H8 119.3
C10 C9 C8 108.2(3)
C10 C9 Zr1 71.85(15)
C8 C9 Zr1 74.95(15)
C10 C9 H9 125.9
C8 C9 H9 125.9
Zr1 C9 H9 119.2
C9 C10 C6 107.7(3)
C9 C10 Zr1 75.84(15)
C6 C10 Zr1 74.04(15)
C9 C10 H10 126.2
C6 C10 H10 126.2
Zr1 C10 H10 116.1
C34 C31 C33 107.9(2)
C34 C31 C32 108.0(3)
C33 C31 C32 106.2(3)
C34 C31 P1 113.69(19)
C33 C31 P1 111.9(2)
C32 C31 P1 108.73(19)
C31 C32 H32A 109.5
C31 C32 H32B 109.5
H32A C32 H32B 109.5
C31 C32 H32C 109.5
H32A C32 H32C 109.5
H32B C32 H32C 109.5
C31 C33 H33A 109.5
C31 C33 H33B 109.5
H33A C33 H33B 109.5
C31 C33 H33C 109.5
H33A C33 H33C 109.5
H33B C33 H33C 109.5
C31 C34 H34A 109.5
C31 C34 H34B 109.5
H34A C34 H34B 109.5
C31 C34 H34C 109.5
H34A C34 H34C 109.5
H34B C34 H34C 109.5
C22 C21 C24 109.0(3)
C22 C21 C23 105.9(2)
C24 C21 C23 109.1(2)
C22 C21 P1 104.50(17)
C24 C21 P1 116.7(2)
C23 C21 P1 111.0(2)
C21 C22 H22A 109.5
C21 C22 H22B 109.5
H22A C22 H22B 109.5
C21 C22 H22C 109.5
H22A C22 H22C 109.5
H22B C22 H22C 109.5
C21 C23 H23A 109.5
C21 C23 H23B 109.5
H23A C23 H23B 109.5
C21 C23 H23C 109.5
H23A C23 H23C 109.5
H23B C23 H23C 109.5
C21 C24 H24A 109.5
C21 C24 H24B 109.5
H24A C24 H24B 109.5
C21 C24 H24C 109.5
H24A C24 H24C 109.5
H24B C24 H24C 109.5

loop_
_geom_bond_atom_site_label_1
_geom_bond_atom_site_label_2
_geom_bond_distance
Zr1 C11 2.313(2)
Zr1 C10 2.476(2)
Zr1 C6 2.488(3)
Zr1 C1 2.516(3)
Zr1 C4 2.518(2)
Zr1 C9 2.526(3)
Zr1 C5 2.528(3)
Zr1 C2 2.530(3)
Zr1 C3 2.531(2)
Zr1 C7 2.540(3)
Zr1 C8 2.551(2)
Zr1 P1 2.7351(6)
P1 C21 1.911(3)
P1 C31 1.915(3)
C11 H11A 0.9700
C11 H11B 0.9700
C11 H11C 0.9700
C1 C5 1.387(4)
C1 C2 1.401(4)
C1 H1 0.9400
C2 C3 1.396(4)
C2 H2 0.9400
C3 C4 1.407(4)
C3 H3 0.9400
C4 C5 1.395(4)
C4 H4 0.9400
C5 H5 0.9400
C6 C7 1.397(4)
C6 C10 1.406(4)
C6 H6 0.9400
C7 C8 1.399(4)
C7 H7 0.9400
C8 C9 1.401(4)
C8 H8 0.9400
C9 C10 1.393(4)
C9 H9 0.9400
C10 H10 0.9400
C31 C34 1.533(4)
C31 C33 1.535(4)
C31 C32 1.539(4)
C32 H32A 0.9700
C32 H32B 0.9700
C32 H32C 0.9700
C33 H33A 0.9700
C33 H33B 0.9700
C33 H33C 0.9700
C34 H34A 0.9700
C34 H34B 0.9700
C34 H34C 0.9700
C21 C22 1.525(4)
C21 C24 1.530(4)
C21 C23 1.550(4)
C22 H22A 0.9700
C22 H22B 0.9700
C22 H22C 0.9700
C23 H23A 0.9700
C23 H23B 0.9700
C23 H23C 0.9700
C24 H24A 0.9700
C24 H24B 0.9700
C24 H24C 0.9700

loop_
_geom_torsion_atom_site_label_1
_geom_torsion_atom_site_label_2
_geom_torsion_atom_site_label_3
_geom_torsion_atom_site_label_4
_geom_torsion
C11 Zr1 P1 C21 -60.59(12)
C10 Zr1 P1 C21 81.03(12)
C6 Zr1 P1 C21 61.32(15)
C1 Zr1 P1 C21 -150.86(14)
C4 Zr1 P1 C21 169.10(11)
C9 Zr1 P1 C21 59.26(11)
C5 Zr1 P1 C21 170.37(13)
C2 Zr1 P1 C21 -138.05(12)
C3 Zr1 P1 C21 -161.24(11)
C7 Zr1 P1 C21 20.21(13)
C8 Zr1 P1 C21 28.17(11)
C11 Zr1 P1 C31 172.23(12)
C10 Zr1 P1 C31 -46.16(12)
C6 Zr1 P1 C31 -65.87(15)
C1 Zr1 P1 C31 81.96(14)
C4 Zr1 P1 C31 41.92(12)
C9 Zr1 P1 C31 -67.92(12)
C5 Zr1 P1 C31 43.19(13)
C2 Zr1 P1 C31 94.76(12)
C3 Zr1 P1 C31 71.58(12)
C7 Zr1 P1 C31 -106.97(13)
C8 Zr1 P1 C31 -99.01(12)
C11 Zr1 C1 C5 172.37(19)
C10 Zr1 C1 C5 42.15(19)
C6 Zr1 C1 C5 70.68(18)
C4 Zr1 C1 C5 -36.64(17)
C9 Zr1 C1 C5 46.1(2)
C2 Zr1 C1 C5 -114.2(3)
C3 Zr1 C1 C5 -77.32(19)
C7 Zr1 C1 C5 97.35(19)
C8 Zr1 C1 C5 91.4(2)
P1 Zr1 C1 C5 -89.96(18)
C11 Zr1 C1 C2 -73.44(19)
C10 Zr1 C1 C2 156.33(18)
C6 Zr1 C1 C2 -175.1(2)
C4 Zr1 C1 C2 77.54(19)
C9 Zr1 C1 C2 160.32(17)
C5 Zr1 C1 C2 114.2(3)
C3 Zr1 C1 C2 36.86(17)
C7 Zr1 C1 C2 -148.46(18)
C8 Zr1 C1 C2 -154.42(17)
P1 Zr1 C1 C2 24.2(2)
C5 C1 C2 C3 1.1(3)
Zr1 C1 C2 C3 -66.48(18)
C5 C1 C2 Zr1 67.5(2)
C11 Zr1 C2 C3 -144.09(18)
C10 Zr1 C2 C3 83.83(19)
C6 Zr1 C2 C3 120.36(17)
C1 Zr1 C2 C3 114.9(3)
C4 Zr1 C2 C3 37.31(16)
C9 Zr1 C2 C3 65.4(3)
C5 Zr1 C2 C3 77.75(19)
C7 Zr1 C2 C3 156.24(16)
C8 Zr1 C2 C3 176.5(2)
P1 Zr1 C2 C3 -46.29(17)
C11 Zr1 C2 C1 101.0(2)
C10 Zr1 C2 C1 -31.1(2)
C6 Zr1 C2 C1 5.4(2)
C4 Zr1 C2 C1 -77.6(2)
C9 Zr1 C2 C1 -49.5(4)
C5 Zr1 C2 C1 -37.18(18)
C3 Zr1 C2 C1 -114.9(3)
C7 Zr1 C2 C1 41.3(2)
C8 Zr1 C2 C1 61.6(3)
P1 Zr1 C2 C1 -161.21(18)
C1 C2 C3 C4 0.0(3)
Zr1 C2 C3 C4 -66.04(16)
C1 C2 C3 Zr1 66.03(19)
C11 Zr1 C3 C2 35.70(18)
C10 Zr1 C3 C2 -118.60(18)
C6 Zr1 C3 C2 -79.6(2)
C1 Zr1 C3 C2 -37.12(17)
C4 Zr1 C3 C2 -114.8(2)
C9 Zr1 C3 C2 -154.68(17)
C5 Zr1 C3 C2 -77.30(19)
C7 Zr1 C3 C2 -50.0(3)
C8 Zr1 C3 C2 -174.0(4)
P1 Zr1 C3 C2 132.84(17)
C11 Zr1 C3 C4 150.45(17)
C10 Zr1 C3 C4 -3.8(2)
C6 Zr1 C3 C4 35.2(2)
C1 Zr1 C3 C4 77.63(19)
C9 Zr1 C3 C4 -39.9(2)
C5 Zr1 C3 C4 37.46(18)
C2 Zr1 C3 C4 114.8(2)
C7 Zr1 C3 C4 64.8(3)
C8 Zr1 C3 C4 -59.3(5)
P1 Zr1 C3 C4 -112.40(17)
C2 C3 C4 C5 -1.0(3)
Zr1 C3 C4 C5 -67.49(18)
C2 C3 C4 Zr1 66.45(17)
C11 Zr1 C4 C5 75.2(2)
C10 Zr1 C4 C5 -69.51(19)
C6 Zr1 C4 C5 -38.9(2)
C1 Zr1 C4 C5 36.42(18)
C9 Zr1 C4 C5 -93.87(19)
C2 Zr1 C4 C5 76.91(19)
C3 Zr1 C4 C5 113.8(3)
C7 Zr1 C4 C5 -36.2(2)
C8 Zr1 C4 C5 -82.1(2)
P1 Zr1 C4 C5 177.98(18)
C11 Zr1 C4 C3 -38.7(2)
C10 Zr1 C4 C3 176.68(18)
C6 Zr1 C4 C3 -152.75(17)
C1 Zr1 C4 C3 -77.39(19)
C9 Zr1 C4 C3 152.33(16)
C5 Zr1 C4 C3 -113.8(3)
C2 Zr1 C4 C3 -36.89(16)
C7 Zr1 C4 C3 -150.00(17)
C8 Zr1 C4 C3 164.06(16)
P1 Zr1 C4 C3 64.18(16)
C2 C1 C5 C4 -1.7(3)
Zr1 C1 C5 C4 65.75(19)
C2 C1 C5 Zr1 -67.47(19)
C3 C4 C5 C1 1.7(3)
Zr1 C4 C5 C1 -65.8(2)
C3 C4 C5 Zr1 67.47(17)
C11 Zr1 C5 C1 -8.4(2)
C10 Zr1 C5 C1 -137.69(19)
C6 Zr1 C5 C1 -103.91(19)
C4 Zr1 C5 C1 115.7(3)
C9 Zr1 C5 C1 -146.59(17)
C2 Zr1 C5 C1 37.56(17)
C3 Zr1 C5 C1 77.96(19)
C7 Zr1 C5 C1 -90.94(18)
C8 Zr1 C5 C1 -116.76(18)
P1 Zr1 C5 C1 113.34(17)
C11 Zr1 C5 C4 -124.16(19)
C10 Zr1 C5 C4 106.6(2)
C6 Zr1 C5 C4 140.4(2)
C1 Zr1 C5 C4 -115.7(3)
C9 Zr1 C5 C4 97.68(19)
C2 Zr1 C5 C4 -78.17(19)
C3 Zr1 C5 C4 -37.78(17)
C7 Zr1 C5 C4 153.33(18)
C8 Zr1 C5 C4 127.51(18)
P1 Zr1 C5 C4 -2.4(2)
C11 Zr1 C6 C7 42.0(2)
C10 Zr1 C6 C7 -114.5(3)
C1 Zr1 C6 C7 125.0(2)
C4 Zr1 C6 C7 176.22(19)
C9 Zr1 C6 C7 -76.9(2)
C5 Zr1 C6 C7 156.0(2)
C2 Zr1 C6 C7 122.12(19)
C3 Zr1 C6 C7 157.95(17)
C8 Zr1 C6 C7 -36.71(18)
P1 Zr1 C6 C7 -79.4(2)
C11 Zr1 C6 C10 156.49(17)
C1 Zr1 C6 C10 -120.52(18)
C4 Zr1 C6 C10 -69.33(18)
C9 Zr1 C6 C10 37.55(16)
C5 Zr1 C6 C10 -89.51(19)
C2 Zr1 C6 C10 -123.43(17)
C3 Zr1 C6 C10 -87.60(19)
C7 Zr1 C6 C10 114.5(3)
C8 Zr1 C6 C10 77.75(19)
P1 Zr1 C6 C10 35.0(2)
C10 C6 C7 C8 -0.1(3)
Zr1 C6 C7 C8 66.39(18)
C10 C6 C7 Zr1 -66.48(18)
C11 Zr1 C7 C6 -137.6(2)
C10 Zr1 C7 C6 37.77(18)
C1 Zr1 C7 C6 -56.9(2)
C4 Zr1 C7 C6 -5.1(2)
C9 Zr1 C7 C6 78.3(2)
C5 Zr1 C7 C6 -24.0(2)
C2 Zr1 C7 C6 -78.1(2)
C3 Zr1 C7 C6 -46.4(3)
C8 Zr1 C7 C6 115.1(3)
P1 Zr1 C7 C6 130.17(17)
C11 Zr1 C7 C8 107.38(18)
C10 Zr1 C7 C8 -77.29(19)
C6 Zr1 C7 C8 -115.1(3)
C1 Zr1 C7 C8 -172.00(17)
C4 Zr1 C7 C8 -120.13(18)
C9 Zr1 C7 C8 -36.79(16)
C5 Zr1 C7 C8 -139.10(18)
C2 Zr1 C7 C8 166.79(16)
C3 Zr1 C7 C8 -161.4(2)
P1 Zr1 C7 C8 15.1(2)
C6 C7 C8 C9 0.8(3)
Zr1 C7 C8 C9 65.40(18)
C6 C7 C8 Zr1 -64.64(19)
C11 Zr1 C8 C7 -68.47(18)
C10 Zr1 C8 C7 78.43(19)
C6 Zr1 C8 C7 37.10(17)
C1 Zr1 C8 C7 11.0(2)
C4 Zr1 C8 C7 94.2(2)
C9 Zr1 C8 C7 115.3(2)
C5 Zr1 C8 C7 52.7(2)
C2 Zr1 C8 C7 -30.4(3)
C3 Zr1 C8 C7 140.5(4)
P1 Zr1 C8 C7 -167.93(16)
C11 Zr1 C8 C9 176.19(18)
C10 Zr1 C8 C9 -36.91(16)
C6 Zr1 C8 C9 -78.24(19)
C1 Zr1 C8 C9 -104.3(2)
C4 Zr1 C8 C9 -21.1(2)
C5 Zr1 C8 C9 -62.6(2)
C2 Zr1 C8 C9 -145.7(3)
C3 Zr1 C8 C9 25.2(5)
C7 Zr1 C8 C9 -115.3(2)
P1 Zr1 C8 C9 76.73(16)
C7 C8 C9 C10 -1.2(3)
Zr1 C8 C9 C10 64.64(18)
C7 C8 C9 Zr1 -65.79(18)
C11 Zr1 C9 C10 -119.81(18)
C6 Zr1 C9 C10 -38.27(17)
C1 Zr1 C9 C10 -7.3(2)
C4 Zr1 C9 C10 50.46(19)
C5 Zr1 C9 C10 16.4(2)
C2 Zr1 C9 C10 26.8(4)
C3 Zr1 C9 C10 71.9(2)
C7 Zr1 C9 C10 -78.76(19)
C8 Zr1 C9 C10 -115.4(2)
P1 Zr1 C9 C10 140.14(17)
C11 Zr1 C9 C8 -4.4(2)
C10 Zr1 C9 C8 115.4(2)
C6 Zr1 C9 C8 77.15(18)
C1 Zr1 C9 C8 108.10(19)
C4 Zr1 C9 C8 165.88(17)
C5 Zr1 C9 C8 131.83(17)
C2 Zr1 C9 C8 142.2(3)
C3 Zr1 C9 C8 -172.70(15)
C7 Zr1 C9 C8 36.66(16)
P1 Zr1 C9 C8 -104.43(16)
C8 C9 C10 C6 1.1(3)
Zr1 C9 C10 C6 67.78(18)
C8 C9 C10 Zr1 -66.69(18)
C7 C6 C10 C9 -0.6(3)
Zr1 C6 C10 C9 -69.01(18)
C7 C6 C10 Zr1 68.38(19)
C11 Zr1 C10 C9 82.5(2)
C6 Zr1 C10 C9 113.5(3)
C1 Zr1 C10 C9 174.60(17)
C4 Zr1 C10 C9 -133.46(18)
C5 Zr1 C10 C9 -164.10(19)
C2 Zr1 C10 C9 -169.07(16)
C3 Zr1 C10 C9 -131.40(17)
C7 Zr1 C10 C9 76.48(18)
C8 Zr1 C10 C9 36.57(16)
P1 Zr1 C10 C9 -43.89(18)
C11 Zr1 C10 C6 -31.0(2)
C1 Zr1 C10 C6 61.14(19)
C4 Zr1 C10 C6 113.07(18)
C9 Zr1 C10 C6 -113.5(3)
C5 Zr1 C10 C6 82.43(18)
C2 Zr1 C10 C6 77.5(2)
C3 Zr1 C10 C6 115.13(18)
C7 Zr1 C10 C6 -36.98(17)
C8 Zr1 C10 C6 -76.89(19)
P1 Zr1 C10 C6 -157.36(15)
C21 P1 C31 C34 -85.3(2)
Zr1 P1 C31 C34 43.6(2)
C21 P1 C31 C33 37.3(3)
Zr1 P1 C31 C33 166.2(2)
C21 P1 C31 C32 154.3(2)
Zr1 P1 C31 C32 -76.8(2)
C31 P1 C21 C22 174.40(18)
Zr1 P1 C21 C22 44.37(19)
C31 P1 C21 C24 54.0(3)
Zr1 P1 C21 C24 -76.1(2)
C31 P1 C21 C23 -71.9(2)
Zr1 P1 C21 C23 158.12(18)
